data_4104834
loop_
_publ_author_name
'Scott P. West'
'Alakesh Bisai'
'Andrew D. Lim'
'Raja R. Narayan'
'Richmond Sarpong'

_publ_section_title
;
 Total Synthesis of (+)-Lyconadin A and Related Compounds via Oxidative
 C-N Bond Formation
;
_journal_name_full 'Journal of the American Chemical Society'
_journal_page_first 11187
_journal_page_last 11194
_journal_paper_doi 10.1021/ja903868n
_journal_volume 131
_journal_year 2009
_chemical_absolute_configuration ad
_chemical_formula_sum 'C19 H27 N O4'
_chemical_formula_weight 333.42
_chemical_name_common SW-V-122d
_chemical_name_systematic
;
 sarpong05
;
_space_group.centring_type P

_space_group_IT_number 4
_space_group.IT_number 4

_symmetry_cell_setting monoclinic
_symmetry_space_group_name_Hall 'P 2yb'
_symmetry_space_group_name_H-M 'P 1 21 1'
_atom_sites_solution_hydrogens geom
_atom_sites_solution_primary direct
_atom_sites_solution_secondary difmap
_audit_creation_method SHELXL-97
_cell_angle_alpha 90.00
_cell_angle_beta 90.789(7)
_cell_angle_gamma 90.00
_cell_formula_units_Z 4
_cell_length_a 5.1506(5)
_cell_length_b 30.990(3)
_cell_length_c 10.7824(11)
_cell_measurement_reflns_used 9962
_cell_measurement_temperature 100(2)
_cell_measurement_theta_max 67.76
_cell_measurement_theta_min 4.10
_cell_volume 1720.9(3)
_computing_cell_refinement 'Bruker SAINT'
_computing_data_collection 'Bruker APEX2'
_computing_data_reduction 'Bruker SAINT'
_computing_molecular_graphics ORTEP-32
_computing_publication_material WinGX
_computing_structure_refinement SHELXL-97
_computing_structure_solution SIR-2004
_diffrn_ambient_temperature 100(2)
_diffrn_measured_fraction_theta_full 0.999
_diffrn_measured_fraction_theta_max 0.988
_diffrn_measurement_device_type 'Bruker APEX-II CCD'
_diffrn_measurement_method '\f and \w scans'
_diffrn_radiation_monochromator graphite
_diffrn_radiation_source 'fine-focus sealed tube'
_diffrn_radiation_type CuK\a
_diffrn_radiation_wavelength 1.54178
_diffrn_reflns_av_R_equivalents 0.0511
_diffrn_reflns_av_sigmaI/netI 0.0470
_diffrn_reflns_limit_h_max 6
_diffrn_reflns_limit_h_min -6
_diffrn_reflns_limit_k_max 37
_diffrn_reflns_limit_k_min -37
_diffrn_reflns_limit_l_max 12
_diffrn_reflns_limit_l_min -12
_diffrn_reflns_number 22748
_diffrn_reflns_theta_full 67.00
_diffrn_reflns_theta_max 68.46
_diffrn_reflns_theta_min 2.85
_exptl_absorpt_coefficient_mu 0.724
_exptl_absorpt_correction_T_max 0.9857
_exptl_absorpt_correction_T_min 0.8687
_exptl_absorpt_correction_type multi-scan
_exptl_absorpt_process_details SADABS
_exptl_crystal_colour colorless
_exptl_crystal_density_diffrn 1.287
_exptl_crystal_description needle
_exptl_crystal_F_000 720
_exptl_crystal_size_max 0.20
_exptl_crystal_size_mid 0.05
_exptl_crystal_size_min 0.02
_refine_diff_density_max 0.322
_refine_diff_density_min -0.301
_refine_diff_density_rms 0.041
_refine_ls_abs_structure_details 'Flack H D (1983), Acta Cryst. A39, 876-881'
_refine_ls_abs_structure_Flack 0.03(16)
_refine_ls_extinction_method none
_refine_ls_goodness_of_fit_ref 1.040
_refine_ls_hydrogen_treatment constr
_refine_ls_matrix_type full
_refine_ls_number_parameters 439
_refine_ls_number_reflns 6151
_refine_ls_number_restraints 1
_refine_ls_restrained_S_all 1.040
_refine_ls_R_factor_all 0.0490
_refine_ls_R_factor_gt 0.0414
_refine_ls_shift/su_max 0.041
_refine_ls_shift/su_mean 0.001
_refine_ls_structure_factor_coef Fsqd
_refine_ls_weighting_details 'calc w=1/[\s^2^(Fo^2^)+(0.0521P)^2^+0.4499P] where P=(Fo^2^+2Fc^2^)/3'
_refine_ls_weighting_scheme calc
_refine_ls_wR_factor_gt 0.0969
_refine_ls_wR_factor_ref 0.1007
_reflns_number_gt 5552
_reflns_number_total 6151
_reflns_threshold_expression >2sigma(I)
_cod_data_source_file ja903868n_si_002.cif
_cod_data_source_block sarpong05
_cod_depositor_comments
;
The following automatic conversions were performed:

'_space_group.centring_type' value 'primitive' was replaced with the
value 'P' as specified in the replacement file
'/home/antanas/src/cod-tools/trunk/data/replacement-values/replacement_values.lst'.

Automatic conversion script
Id: cif_fix_values 5642 2017-10-24 12:04:52Z antanas 
;
_cod_database_code 4104834

loop_
_symmetry_equiv_pos_as_xyz
'x, y, z'
'-x, y+1/2, -z'

loop_
_atom_site_label
_atom_site_type_symbol
_atom_site_fract_x
_atom_site_fract_y
_atom_site_fract_z
_atom_site_U_iso_or_equiv
_atom_site_adp_type
_atom_site_occupancy
_atom_site_symmetry_multiplicity
_atom_site_calc_flag
_atom_site_refinement_flags
C1A C 0.1791(4) 0.66355(7) -0.5521(2) 0.0158(5) Uani 1 1 d .
C1B C 0.2762(5) 0.88566(8) -0.1811(2) 0.0170(5) Uani 1 1 d .
C2A C 0.3902(4) 0.63109(7) -0.5250(2) 0.0154(5) Uani 1 1 d .
H2A1 H 0.5361 0.6459 -0.4822 0.018 Uiso 1 1 calc R
H2A2 H 0.4556 0.6198 -0.6046 0.018 Uiso 1 1 calc R
C2B C 0.0707(4) 0.91901(8) -0.2061(2) 0.0168(5) Uani 1 1 d .
H2B1 H -0.0624 0.9168 -0.1411 0.020 Uiso 1 1 calc R
H2B2 H -0.0150 0.9123 -0.2866 0.020 Uiso 1 1 calc R
C3A C 0.3032(4) 0.59300(7) -0.4450(2) 0.0147(5) Uani 1 1 d .
H3A H 0.4399 0.5703 -0.4531 0.018 Uiso 1 1 calc R
C3B C 0.1707(4) 0.96561(7) -0.2099(2) 0.0148(4) Uani 1 1 d .
H3B H 0.0298 0.9830 -0.2505 0.018 Uiso 1 1 calc R
C4A C 0.0500(4) 0.57295(7) -0.4949(2) 0.0156(5) Uani 1 1 d .
H4A1 H -0.0951 0.5935 -0.4836 0.019 Uiso 1 1 calc R
H4A2 H 0.0660 0.5671 -0.5847 0.019 Uiso 1 1 calc R
C4B C 0.4097(4) 0.97117(8) -0.2903(2) 0.0167(5) Uani 1 1 d .
H4B1 H 0.5558 0.9545 -0.2539 0.020 Uiso 1 1 calc R
H4B2 H 0.3725 0.9595 -0.3742 0.020 Uiso 1 1 calc R
C5A C -0.0076(5) 0.53094(8) -0.4263(2) 0.0177(5) Uani 1 1 d .
H5A1 H -0.1736 0.5187 -0.4574 0.021 Uiso 1 1 calc R
H5A2 H 0.1318 0.5097 -0.4422 0.021 Uiso 1 1 calc R
C5B C 0.4885(5) 1.01829(8) -0.3010(2) 0.0179(5) Uani 1 1 d .
H5B1 H 0.3543 1.0340 -0.3497 0.022 Uiso 1 1 calc R
H5B2 H 0.6539 1.0203 -0.3464 0.022 Uiso 1 1 calc R
C6A C -0.0251(5) 0.53924(8) -0.2872(2) 0.0176(5) Uani 1 1 d .
H6A1 H -0.1766 0.5579 -0.2708 0.021 Uiso 1 1 calc R
H6A2 H -0.0512 0.5115 -0.2435 0.021 Uiso 1 1 calc R
C6B C 0.5218(4) 1.03972(7) -0.1742(2) 0.0161(5) Uani 1 1 d .
H6B1 H 0.6730 1.0270 -0.1299 0.019 Uiso 1 1 calc R
H6B2 H 0.5552 1.0709 -0.1851 0.019 Uiso 1 1 calc R
C7A C 0.2204(4) 0.56086(7) -0.2377(2) 0.0161(5) Uani 1 1 d .
H7A H 0.3687 0.5404 -0.2486 0.019 Uiso 1 1 calc R
C7B C 0.2803(4) 1.03350(7) -0.0981(2) 0.0142(4) Uani 1 1 d .
H7B H 0.1323 1.0472 -0.1445 0.017 Uiso 1 1 calc R
C8A C 0.2849(4) 0.60302(7) -0.3056(2) 0.0142(4) Uani 1 1 d .
H8A H 0.4631 0.6117 -0.2772 0.017 Uiso 1 1 calc R
C8B C 0.2141(4) 0.98555(7) -0.0803(2) 0.0149(4) Uani 1 1 d .
H8B H 0.0444 0.9843 -0.0366 0.018 Uiso 1 1 calc R
C9A C 0.1034(4) 0.64034(7) -0.2720(2) 0.0155(5) Uani 1 1 d .
H9A1 H 0.0991 0.6429 -0.1806 0.019 Uiso 1 1 calc R
H9A2 H -0.0744 0.6331 -0.3012 0.019 Uiso 1 1 calc R
C9B C 0.4158(4) 0.96221(7) 0.0026(2) 0.0160(5) Uani 1 1 d .
H9B1 H 0.4361 0.9786 0.0810 0.019 Uiso 1 1 calc R
H9B2 H 0.5852 0.9627 -0.0396 0.019 Uiso 1 1 calc R
C10A C 0.1788(4) 0.68471(7) -0.3268(2) 0.0155(5) Uani 1 1 d .
H10A H 0.3727 0.6858 -0.3292 0.019 Uiso 1 1 calc R
C10B C 0.3496(5) 0.91477(8) 0.0348(2) 0.0185(5) Uani 1 1 d .
H10B H 0.1582 0.9131 0.0484 0.022 Uiso 1 1 calc R
C11A C 0.0793(4) 0.68955(7) -0.4590(2) 0.0167(5) Uani 1 1 d .
C11B C 0.4137(5) 0.88378(8) -0.0695(2) 0.0178(5) Uani 1 1 d .
C12A C -0.1203(5) 0.71781(8) -0.4940(2) 0.0175(5) Uani 1 1 d .
H12A H -0.1944 0.7363 -0.4338 0.021 Uiso 1 1 calc R
C12B C 0.6075(5) 0.85223(8) -0.0593(2) 0.0197(5) Uani 1 1 d .
H12B H 0.7082 0.8502 0.0149 0.024 Uiso 1 1 calc R
C13A C -0.2107(5) 0.71914(8) -0.6150(2) 0.0207(5) Uani 1 1 d .
H13A H -0.3442 0.7386 -0.6397 0.025 Uiso 1 1 calc R
C13B C 0.6544(5) 0.82408(8) -0.1554(2) 0.0219(5) Uani 1 1 d .
H13B H 0.7869 0.8028 -0.1495 0.026 Uiso 1 1 calc R
C14A C -0.0992(5) 0.69092(7) -0.6994(2) 0.0181(5) Uani 1 1 d .
C14B C 0.4995(5) 0.82810(8) -0.2613(2) 0.0217(5) Uani 1 1 d .
C15A C 0.0908(5) 0.72075(8) -0.2405(2) 0.0167(5) Uani 1 1 d .
H15A H 0.0978 0.7486 -0.2852 0.020 Uiso 1 1 calc R
H15B H -0.0917 0.7156 -0.2170 0.020 Uiso 1 1 calc R
C15B C 0.4868(5) 0.90160(8) 0.1574(2) 0.0207(5) Uani 1 1 d .
H15C H 0.4818 0.8698 0.1658 0.025 Uiso 1 1 calc R
H15D H 0.6711 0.9106 0.1548 0.025 Uiso 1 1 calc R
C16A C 0.2583(5) 0.72351(8) -0.1244(2) 0.0188(5) Uani 1 1 d .
C16B C 0.3606(5) 0.92187(8) 0.2688(2) 0.0209(5) Uani 1 1 d .
C17A C 0.2978(5) 0.75543(9) 0.0737(2) 0.0248(6) Uani 1 1 d .
H17A H 0.4750 0.7661 0.0566 0.030 Uiso 1 1 calc R
H17B H 0.3116 0.7277 0.1188 0.030 Uiso 1 1 calc R
C17B C 0.0120(6) 0.91424(10) 0.4086(3) 0.0309(6) Uani 1 1 d .
H17C H -0.0879 0.9401 0.3826 0.037 Uiso 1 1 calc R
H17D H 0.1312 0.9225 0.4773 0.037 Uiso 1 1 calc R
C18A C 0.1496(6) 0.78810(9) 0.1492(2) 0.0291(6) Uani 1 1 d .
H18A H 0.1356 0.8152 0.1028 0.044 Uiso 1 1 calc R
H18B H 0.2417 0.7933 0.2279 0.044 Uiso 1 1 calc R
H18C H -0.0247 0.7770 0.1658 0.044 Uiso 1 1 calc R
C18B C -0.1683(5) 0.87959(10) 0.4501(3) 0.0316(6) Uani 1 1 d .
H18D H -0.2556 0.8668 0.3776 0.047 Uiso 1 1 calc R
H18E H -0.2981 0.8920 0.5053 0.047 Uiso 1 1 calc R
H18F H -0.0694 0.8573 0.4945 0.047 Uiso 1 1 calc R
C19A C -0.1123(6) 0.65894(9) -0.9001(2) 0.0272(6) Uani 1 1 d .
H19A H 0.0758 0.6610 -0.9113 0.041 Uiso 1 1 calc R
H19B H -0.2011 0.6625 -0.9805 0.041 Uiso 1 1 calc R
H19C H -0.1549 0.6306 -0.8654 0.041 Uiso 1 1 calc R
C19B C 0.3619(6) 0.80152(9) -0.4579(2) 0.0288(6) Uani 1 1 d .
H19D H 0.1827 0.8015 -0.4285 0.043 Uiso 1 1 calc R
H19E H 0.3886 0.7766 -0.5121 0.043 Uiso 1 1 calc R
H19F H 0.3944 0.8281 -0.5044 0.043 Uiso 1 1 calc R
N1A N 0.0904(4) 0.66387(6) -0.67080(18) 0.0173(4) Uani 1 1 d .
N1B N 0.3195(4) 0.85794(6) -0.27567(19) 0.0193(4) Uani 1 1 d .
O1A O 0.1866(3) 0.56776(6) -0.10663(14) 0.0192(3) Uani 1 1 d .
H1A H 0.3327 0.5698 -0.0715 0.029 Uiso 1 1 calc R
O1B O 0.3106(3) 1.05585(5) 0.01702(15) 0.0185(3) Uani 1 1 d .
H1B H 0.4255 1.0436 0.0605 0.028 Uiso 1 1 calc R
O2A O 0.4626(4) 0.70565(6) -0.10875(17) 0.0268(4) Uani 1 1 d .
O2B O 0.4261(4) 0.95451(6) 0.31758(17) 0.0266(4) Uani 1 1 d .
O3A O 0.1508(3) 0.75002(5) -0.04122(15) 0.0210(4) Uani 1 1 d .
O3B O 0.1591(4) 0.89753(6) 0.30462(16) 0.0255(4) Uani 1 1 d .
O4A O -0.1952(4) 0.69212(6) -0.81705(15) 0.0230(4) Uani 1 1 d .
O4B O 0.5372(4) 0.79913(6) -0.35397(17) 0.0267(4) Uani 1 1 d .

loop_
_atom_site_aniso_label
_atom_site_aniso_U_11
_atom_site_aniso_U_22
_atom_site_aniso_U_33
_atom_site_aniso_U_23
_atom_site_aniso_U_13
_atom_site_aniso_U_12
C1A 0.0156(11) 0.0154(11) 0.0165(11) 0.0036(9) 0.0023(9) -0.0026(9)
C1B 0.0136(11) 0.0164(11) 0.0212(12) 0.0026(9) 0.0038(9) -0.0020(9)
C2A 0.0165(11) 0.0173(11) 0.0125(11) -0.0004(8) 0.0034(9) 0.0015(9)
C2B 0.0136(11) 0.0186(12) 0.0181(11) -0.0026(9) 0.0003(9) 0.0004(9)
C3A 0.0115(11) 0.0154(11) 0.0172(11) 0.0013(8) 0.0016(9) 0.0021(8)
C3B 0.0114(11) 0.0178(11) 0.0152(11) 0.0003(9) -0.0020(8) 0.0018(9)
C4A 0.0147(11) 0.0180(11) 0.0143(11) -0.0015(9) 0.0013(8) 0.0021(9)
C4B 0.0145(11) 0.0209(12) 0.0146(11) -0.0012(9) -0.0003(8) 0.0045(9)
C5A 0.0175(12) 0.0182(12) 0.0172(11) -0.0019(9) -0.0011(9) -0.0006(9)
C5B 0.0170(12) 0.0241(12) 0.0127(11) 0.0023(9) 0.0025(9) -0.0017(9)
C6A 0.0153(12) 0.0197(12) 0.0178(12) 0.0032(9) 0.0018(9) -0.0027(9)
C6B 0.0159(12) 0.0159(11) 0.0163(11) 0.0010(9) -0.0014(9) -0.0039(9)
C7A 0.0162(12) 0.0181(12) 0.0139(11) 0.0013(9) -0.0011(9) 0.0026(9)
C7B 0.0139(11) 0.0162(11) 0.0124(10) -0.0002(8) -0.0027(8) 0.0010(9)
C8A 0.0109(10) 0.0178(11) 0.0141(11) -0.0002(9) 0.0005(8) -0.0002(9)
C8B 0.0132(11) 0.0175(11) 0.0142(11) 0.0005(8) 0.0015(8) 0.0015(8)
C9A 0.0148(11) 0.0192(12) 0.0125(11) 0.0010(8) 0.0005(8) 0.0002(9)
C9B 0.0151(11) 0.0179(12) 0.0149(11) 0.0013(9) -0.0001(9) -0.0001(9)
C10A 0.0163(11) 0.0175(11) 0.0126(11) 0.0013(8) 0.0016(8) 0.0005(9)
C10B 0.0169(12) 0.0191(12) 0.0194(12) 0.0040(9) 0.0011(9) 0.0005(9)
C11A 0.0172(12) 0.0147(11) 0.0181(11) 0.0024(8) -0.0016(9) -0.0033(9)
C11B 0.0163(12) 0.0146(11) 0.0226(12) 0.0048(9) 0.0049(9) -0.0023(9)
C12A 0.0202(11) 0.0143(11) 0.0181(11) -0.0002(9) 0.0028(9) 0.0000(9)
C12B 0.0198(12) 0.0176(12) 0.0216(12) 0.0058(9) 0.0004(9) 0.0012(9)
C13A 0.0227(12) 0.0195(12) 0.0199(12) 0.0023(10) -0.0038(9) 0.0030(10)
C13B 0.0195(12) 0.0152(12) 0.0310(13) 0.0025(10) 0.0036(10) 0.0035(9)
C14A 0.0220(12) 0.0171(12) 0.0153(11) 0.0046(9) -0.0029(9) -0.0032(9)
C14B 0.0230(13) 0.0156(12) 0.0267(13) -0.0002(9) 0.0056(10) -0.0006(9)
C15A 0.0194(11) 0.0171(11) 0.0135(11) 0.0011(9) -0.0007(9) 0.0002(9)
C15B 0.0227(13) 0.0199(12) 0.0194(12) 0.0051(9) 0.0000(10) -0.0007(10)
C16A 0.0209(13) 0.0173(12) 0.0181(11) 0.0023(9) 0.0006(9) -0.0038(10)
C16B 0.0208(12) 0.0204(13) 0.0214(12) 0.0082(10) -0.0031(10) -0.0016(10)
C17A 0.0299(14) 0.0262(14) 0.0183(12) 0.0001(10) -0.0046(10) -0.0053(11)
C17B 0.0299(15) 0.0388(16) 0.0242(13) -0.0117(12) 0.0047(11) -0.0041(12)
C18A 0.0413(17) 0.0253(14) 0.0206(13) -0.0043(10) -0.0011(11) -0.0044(11)
C18B 0.0264(14) 0.0396(16) 0.0286(14) 0.0088(12) -0.0004(11) 0.0007(12)
C19A 0.0407(16) 0.0232(13) 0.0177(12) -0.0026(10) -0.0068(11) 0.0021(11)
C19B 0.0369(16) 0.0232(13) 0.0263(14) -0.0052(11) 0.0013(11) 0.0020(12)
N1A 0.0202(10) 0.0169(10) 0.0148(9) 0.0005(7) 0.0016(8) -0.0013(8)
N1B 0.0191(11) 0.0171(10) 0.0218(10) 0.0007(8) 0.0036(8) -0.0013(8)
O1A 0.0177(8) 0.0272(9) 0.0128(8) 0.0033(6) -0.0012(6) -0.0018(7)
O1B 0.0206(9) 0.0203(8) 0.0145(8) -0.0029(6) -0.0043(6) 0.0003(7)
O2A 0.0231(10) 0.0341(10) 0.0232(9) -0.0045(7) -0.0049(7) 0.0063(8)
O2B 0.0297(10) 0.0225(9) 0.0276(10) -0.0008(7) -0.0001(8) 0.0000(8)
O3A 0.0244(9) 0.0217(9) 0.0167(8) -0.0037(7) -0.0031(7) 0.0016(7)
O3B 0.0286(10) 0.0277(9) 0.0202(9) -0.0010(7) 0.0040(7) -0.0049(8)
O4A 0.0304(10) 0.0239(9) 0.0146(8) 0.0007(7) -0.0051(7) 0.0031(7)
O4B 0.0306(10) 0.0213(9) 0.0283(10) -0.0059(7) 0.0004(8) 0.0074(8)

loop_
_atom_type_symbol
_atom_type_description
_atom_type_scat_dispersion_real
_atom_type_scat_dispersion_imag
_atom_type_scat_source
C C 0.0181 0.0091 'International Tables Vol C Tables 4.2.6.8 and 6.1.1.4'
H H 0.0000 0.0000 'International Tables Vol C Tables 4.2.6.8 and 6.1.1.4'
N N 0.0311 0.0180 'International Tables Vol C Tables 4.2.6.8 and 6.1.1.4'
O O 0.0492 0.0322 'International Tables Vol C Tables 4.2.6.8 and 6.1.1.4'

loop_
_geom_angle_atom_site_label_1
_geom_angle_atom_site_label_2
_geom_angle_atom_site_label_3
_geom_angle
N1A C1A C11A 123.7(2)
N1A C1A C2A 115.0(2)
C11A C1A C2A 121.3(2)
N1B C1B C11B 122.6(2)
N1B C1B C2B 115.1(2)
C11B C1B C2B 122.3(2)
C1A C2A C3A 114.03(19)
C1A C2A H2A1 108.7
C3A C2A H2A1 108.7
C1A C2A H2A2 108.7
C3A C2A H2A2 108.7
H2A1 C2A H2A2 107.6
C1B C2B C3B 114.64(19)
C1B C2B H2B1 108.6
C3B C2B H2B1 108.6
C1B C2B H2B2 108.6
C3B C2B H2B2 108.6
H2B1 C2B H2B2 107.6
C2A C3A C4A 111.58(18)
C2A C3A C8A 114.63(18)
C4A C3A C8A 111.17(18)
C2A C3A H3A 106.3
C4A C3A H3A 106.3
C8A C3A H3A 106.3
C4B C3B C2B 113.29(19)
C4B C3B C8B 111.21(18)
C2B C3B C8B 113.44(19)
C4B C3B H3B 106.1
C2B C3B H3B 106.1
C8B C3B H3B 106.1
C5A C4A C3A 110.17(18)
C5A C4A H4A1 109.6
C3A C4A H4A1 109.6
C5A C4A H4A2 109.6
C3A C4A H4A2 109.6
H4A1 C4A H4A2 108.1
C5B C4B C3B 111.71(19)
C5B C4B H4B1 109.3
C3B C4B H4B1 109.3
C5B C4B H4B2 109.3
C3B C4B H4B2 109.3
H4B1 C4B H4B2 107.9
C6A C5A C4A 110.27(19)
C6A C5A H5A1 109.6
C4A C5A H5A1 109.6
C6A C5A H5A2 109.6
C4A C5A H5A2 109.6
H5A1 C5A H5A2 108.1
C4B C5B C6B 112.10(18)
C4B C5B H5B1 109.2
C6B C5B H5B1 109.2
C4B C5B H5B2 109.2
C6B C5B H5B2 109.2
H5B1 C5B H5B2 107.9
C7A C6A C5A 111.06(19)
C7A C6A H6A1 109.4
C5A C6A H6A1 109.4
C7A C6A H6A2 109.4
C5A C6A H6A2 109.4
H6A1 C6A H6A2 108.0
C7B C6B C5B 110.31(18)
C7B C6B H6B1 109.6
C5B C6B H6B1 109.6
C7B C6B H6B2 109.6
C5B C6B H6B2 109.6
H6B1 C6B H6B2 108.1
O1A C7A C6A 107.35(18)
O1A C7A C8A 111.78(18)
C6A C7A C8A 113.04(17)
O1A C7A H7A 108.2
C6A C7A H7A 108.2
C8A C7A H7A 108.2
O1B C7B C6B 109.20(18)
O1B C7B C8B 112.45(18)
C6B C7B C8B 112.13(19)
O1B C7B H7B 107.6
C6B C7B H7B 107.6
C8B C7B H7B 107.6
C9A C8A C7A 113.09(19)
C9A C8A C3A 115.36(18)
C7A C8A C3A 108.09(18)
C9A C8A H8A 106.6
C7A C8A H8A 106.6
C3A C8A H8A 106.6
C7B C8B C9B 112.16(18)
C7B C8B C3B 107.68(18)
C9B C8B C3B 115.22(19)
C7B C8B H8B 107.1
C9B C8B H8B 107.1
C3B C8B H8B 107.1
C8A C9A C10A 115.00(19)
C8A C9A H9A1 108.5
C10A C9A H9A1 108.5
C8A C9A H9A2 108.5
C10A C9A H9A2 108.5
H9A1 C9A H9A2 107.5
C8B C9B C10B 115.24(18)
C8B C9B H9B1 108.5
C10B C9B H9B1 108.5
C8B C9B H9B2 108.5
C10B C9B H9B2 108.5
H9B1 C9B H9B2 107.5
C11A C10A C15A 113.64(19)
C11A C10A C9A 111.29(18)
C15A C10A C9A 109.85(19)
C11A C10A H10A 107.3
C15A C10A H10A 107.3
C9A C10A H10A 107.3
C11B C10B C15B 111.4(2)
C11B C10B C9B 112.5(2)
C15B C10B C9B 110.04(19)
C11B C10B H10B 107.5
C15B C10B H10B 107.5
C9B C10B H10B 107.5
C1A C11A C12A 116.5(2)
C1A C11A C10A 119.9(2)
C12A C11A C10A 123.6(2)
C1B C11B C12B 116.8(2)
C1B C11B C10B 120.1(2)
C12B C11B C10B 123.0(2)
C13A C12A C11A 120.7(2)
C13A C12A H12A 119.6
C11A C12A H12A 119.6
C13B C12B C11B 121.0(2)
C13B C12B H12B 119.5
C11B C12B H12B 119.5
C12A C13A C14A 117.6(2)
C12A C13A H13A 121.2
C14A C13A H13A 121.2
C12B C13B C14B 117.2(2)
C12B C13B H13B 121.4
C14B C13B H13B 121.4
N1A C14A O4A 119.7(2)
N1A C14A C13A 123.8(2)
O4A C14A C13A 116.5(2)
N1B C14B O4B 119.0(2)
N1B C14B C13B 123.7(2)
O4B C14B C13B 117.3(2)
C16A C15A C10A 112.01(19)
C16A C15A H15A 109.2
C10A C15A H15A 109.2
C16A C15A H15B 109.2
C10A C15A H15B 109.2
H15A C15A H15B 107.9
C16B C15B C10B 111.9(2)
C16B C15B H15C 109.2
C10B C15B H15C 109.2
C16B C15B H15D 109.2
C10B C15B H15D 109.2
H15C C15B H15D 107.9
O2A C16A O3A 123.9(2)
O2A C16A C15A 125.4(2)
O3A C16A C15A 110.6(2)
O2B C16B O3B 124.5(3)
O2B C16B C15B 125.8(2)
O3B C16B C15B 109.7(2)
O3A C17A C18A 106.0(2)
O3A C17A H17A 110.5
C18A C17A H17A 110.5
O3A C17A H17B 110.5
C18A C17A H17B 110.5
H17A C17A H17B 108.7
O3B C17B C18B 107.9(2)
O3B C17B H17C 110.1
C18B C17B H17C 110.1
O3B C17B H17D 110.1
C18B C17B H17D 110.1
H17C C17B H17D 108.4
C17A C18A H18A 109.5
C17A C18A H18B 109.5
H18A C18A H18B 109.5
C17A C18A H18C 109.5
H18A C18A H18C 109.5
H18B C18A H18C 109.5
C17B C18B H18D 109.5
C17B C18B H18E 109.5
H18D C18B H18E 109.5
C17B C18B H18F 109.5
H18D C18B H18F 109.5
H18E C18B H18F 109.5
O4A C19A H19A 109.5
O4A C19A H19B 109.5
H19A C19A H19B 109.5
O4A C19A H19C 109.5
H19A C19A H19C 109.5
H19B C19A H19C 109.5
O4B C19B H19D 109.5
O4B C19B H19E 109.5
H19D C19B H19E 109.5
O4B C19B H19F 109.5
H19D C19B H19F 109.5
H19E C19B H19F 109.5
C14A N1A C1A 117.7(2)
C14B N1B C1B 118.7(2)
C7A O1A H1A 109.5
C7B O1B H1B 109.5
C16A O3A C17A 115.21(19)
C16B O3B C17B 115.7(2)
C14A O4A C19A 117.22(19)
C14B O4B C19B 116.5(2)

loop_
_geom_bond_atom_site_label_1
_geom_bond_atom_site_label_2
_geom_bond_distance
C1A N1A 1.353(3)
C1A C11A 1.391(3)
C1A C2A 1.507(3)
C1B N1B 1.354(3)
C1B C11B 1.389(3)
C1B C2B 1.501(3)
C2A C3A 1.533(3)
C2A H2A1 0.9900
C2A H2A2 0.9900
C2B C3B 1.534(3)
C2B H2B1 0.9900
C2B H2B2 0.9900
C3A C4A 1.535(3)
C3A C8A 1.538(3)
C3A H3A 1.0000
C3B C4B 1.525(3)
C3B C8B 1.542(3)
C3B H3B 1.0000
C4A C5A 1.529(3)
C4A H4A1 0.9900
C4A H4A2 0.9900
C4B C5B 1.520(3)
C4B H4B1 0.9900
C4B H4B2 0.9900
C5A C6A 1.525(3)
C5A H5A1 0.9900
C5A H5A2 0.9900
C5B C6B 1.528(3)
C5B H5B1 0.9900
C5B H5B2 0.9900
C6A C7A 1.522(3)
C6A H6A1 0.9900
C6A H6A2 0.9900
C6B C7B 1.511(3)
C6B H6B1 0.9900
C6B H6B2 0.9900
C7A O1A 1.442(3)
C7A C8A 1.536(3)
C7A H7A 1.0000
C7B O1B 1.428(3)
C7B C8B 1.537(3)
C7B H7B 1.0000
C8A C9A 1.534(3)
C8A H8A 1.0000
C8B C9B 1.541(3)
C8B H8B 1.0000
C9A C10A 1.548(3)
C9A H9A1 0.9900
C9A H9A2 0.9900
C9B C10B 1.550(3)
C9B H9B1 0.9900
C9B H9B2 0.9900
C10A C11A 1.515(3)
C10A C15A 1.526(3)
C10A H10A 1.0000
C10B C11B 1.519(3)
C10B C15B 1.545(3)
C10B H10B 1.0000
C11A C12A 1.399(3)
C11B C12B 1.401(3)
C12A C13A 1.380(3)
C12A H12A 0.9500
C12B C13B 1.378(4)
C12B H12B 0.9500
C13A C14A 1.392(3)
C13A H13A 0.9500
C13B C14B 1.390(4)
C13B H13B 0.9500
C14A N1A 1.320(3)
C14A O4A 1.356(3)
C14B N1B 1.317(3)
C14B O4B 1.359(3)
C15A C16A 1.513(3)
C15A H15A 0.9900
C15A H15B 0.9900
C15B C16B 1.510(4)
C15B H15C 0.9900
C15B H15D 0.9900
C16A O2A 1.199(3)
C16A O3A 1.341(3)
C16B O2B 1.187(3)
C16B O3B 1.344(3)
C17A O3A 1.453(3)
C17A C18A 1.512(4)
C17A H17A 0.9900
C17A H17B 0.9900
C17B O3B 1.457(3)
C17B C18B 1.492(4)
C17B H17C 0.9900
C17B H17D 0.9900
C18A H18A 0.9800
C18A H18B 0.9800
C18A H18C 0.9800
C18B H18D 0.9800
C18B H18E 0.9800
C18B H18F 0.9800
C19A O4A 1.433(3)
C19A H19A 0.9800
C19A H19B 0.9800
C19A H19C 0.9800
C19B O4B 1.432(3)
C19B H19D 0.9800
C19B H19E 0.9800
C19B H19F 0.9800
O1A H1A 0.8400
O1B H1B 0.8400
